data_7119715
loop_
_publ_author_name
'Janes, Trevor'
'Zatsepin, Pavel'
'Song, Datong'

_publ_section_title
;
 Reactivity of heavy carbene analogues towards oxidants: a redox active
 ligand-enabled isolation of a paramagnetic stannylene.
;
_journal_issue 21
_journal_name_full 'Chemical communications (Cambridge, England)'
_journal_page_first 3090
_journal_page_last 3093
_journal_paper_doi 10.1039/c7cc00837f
_journal_volume 53
_journal_year 2017
_chemical_formula_sum 'C33 H47 N3 O Pb'
_chemical_formula_weight 708.92
_space_group_crystal_system monoclinic
_space_group_IT_number 14
_space_group_name_Hall '-P 2ybc'
_space_group_name_H-M_alt 'P 1 21/c 1'
_symmetry_space_group_name_Hall '-P 2ybc'
_symmetry_space_group_name_H-M 'P 1 21/c 1'
_atom_sites_solution_hydrogens geom
_audit_creation_method SHELXL-2016/6
_audit_update_record
;
2017-01-31 deposited with the CCDC.
2017-02-28 downloaded from the CCDC.
;
_cell_angle_alpha 90
_cell_angle_beta 92.810(4)
_cell_angle_gamma 90
_cell_formula_units_Z 8
_cell_length_a 14.8076(12)
_cell_length_b 26.177(2)
_cell_length_c 20.3861(17)
_cell_measurement_reflns_used 63320
_cell_measurement_temperature 150(2)
_cell_measurement_theta_max 26.000
_cell_measurement_theta_min 1.835
_cell_volume 7892.5(11)
_computing_structure_refinement 'SHELXL-2016/6 (Sheldrick, 2016)'
_diffrn_ambient_temperature 150(2)
_diffrn_measured_fraction_theta_full 0.999
_diffrn_measured_fraction_theta_max 0.999
_diffrn_measurement_device_type 'Bruker Kappa Apex II'
_diffrn_measurement_method 'phi and omega scans'
_diffrn_radiation_type MoK\a
_diffrn_radiation_wavelength 0.71073
_diffrn_reflns_av_R_equivalents 0.1686
_diffrn_reflns_av_unetI/netI 0.1814
_diffrn_reflns_Laue_measured_fraction_full 0.999
_diffrn_reflns_Laue_measured_fraction_max 0.999
_diffrn_reflns_limit_h_max 18
_diffrn_reflns_limit_h_min -18
_diffrn_reflns_limit_k_max 27
_diffrn_reflns_limit_k_min -32
_diffrn_reflns_limit_l_max 25
_diffrn_reflns_limit_l_min -25
_diffrn_reflns_number 63320
_diffrn_reflns_point_group_measured_fraction_full 0.999
_diffrn_reflns_point_group_measured_fraction_max 0.999
_diffrn_reflns_theta_full 25.242
_diffrn_reflns_theta_max 26.000
_diffrn_reflns_theta_min 1.835
_exptl_absorpt_coefficient_mu 4.298
_exptl_absorpt_correction_T_max 0.7456
_exptl_absorpt_correction_T_min 0.4961
_exptl_absorpt_correction_type multi-scan
_exptl_absorpt_process_details SADABS
_exptl_crystal_colour orange
_exptl_crystal_density_diffrn 1.193
_exptl_crystal_description plate
_exptl_crystal_F_000 2848
_exptl_crystal_size_max 0.1
_exptl_crystal_size_mid 0.1
_exptl_crystal_size_min 0.05
_refine_diff_density_max 1.741
_refine_diff_density_min -1.742
_refine_diff_density_rms 0.178
_refine_ls_extinction_method none
_refine_ls_goodness_of_fit_ref 0.997
_refine_ls_hydrogen_treatment constr
_refine_ls_matrix_type full
_refine_ls_number_parameters 691
_refine_ls_number_reflns 15512
_refine_ls_number_restraints 0
_refine_ls_restrained_S_all 0.997
_refine_ls_R_factor_all 0.1590
_refine_ls_R_factor_gt 0.0663
_refine_ls_shift/su_max 0.006
_refine_ls_shift/su_mean 0.000
_refine_ls_structure_factor_coef Fsqd
_refine_ls_weighting_details 'w=1/[\s^2^(Fo^2^)+(0.0673P)^2^] where P=(Fo^2^+2Fc^2^)/3'
_refine_ls_weighting_scheme calc
_refine_ls_wR_factor_gt 0.1341
_refine_ls_wR_factor_ref 0.1673
_reflns_Friedel_coverage 0.000
_reflns_number_gt 7870
_reflns_number_total 15512
_reflns_threshold_expression 'I > 2\s(I)'
_cod_data_source_file c7cc00837f2.cif
_cod_data_source_block 3
_cod_depositor_comments 'Adding full bibliography for 7119711--7119715.cif.'
_cod_original_cell_volume 7892.7(11)
_cod_database_code 7119715
_shelx_shelxl_version_number 2016/6
_shelx_space_group_comment
;
The symmetry employed for this shelxl refinement is uniquely defined
by the following loop, which should always be used as a source of
symmetry information in preference to the above space-group names.
They are only intended as comments.
;

loop_
_space_group_symop_operation_xyz
'x, y, z'
'-x, y+1/2, -z+1/2'
'-x, -y, -z'
'x, -y-1/2, z-1/2'

loop_
_atom_site_label
_atom_site_type_symbol
_atom_site_fract_x
_atom_site_fract_y
_atom_site_fract_z
_atom_site_U_iso_or_equiv
_atom_site_adp_type
_atom_site_occupancy
_atom_site_site_symmetry_order
_atom_site_calc_flag
_atom_site_refinement_flags_posn
_atom_site_refinement_flags_adp
_atom_site_refinement_flags_occupancy
_atom_site_disorder_assembly
_atom_site_disorder_group
Pb1 Pb -0.17280(3) 0.85871(2) 0.70299(2) 0.03321(14) Uani 1 1 d . . . . .
O1 O -0.0271(5) 0.8319(3) 0.7436(4) 0.038(2) Uani 1 1 d . . . . .
N1 N -0.2206(6) 0.8785(4) 0.8007(5) 0.033(2) Uani 1 1 d . . . . .
N2 N -0.2332(6) 0.7872(3) 0.7384(4) 0.032(2) Uani 1 1 d . . . . .
N3 N 0.0519(6) 0.8391(4) 0.7105(5) 0.036(3) Uani 1 1 d . . . . .
N4 N 0.1039(6) 0.8648(3) 0.4642(4) 0.027(2) Uani 1 1 d . . . . .
N5 N 0.2178(6) 0.7877(3) 0.5013(5) 0.032(2) Uani 1 1 d . . . . .
C1 C -0.2607(8) 0.8388(4) 0.8329(6) 0.029(3) Uani 1 1 d . . . . .
C2 C -0.2703(8) 0.7906(5) 0.7995(5) 0.032(3) Uani 1 1 d . . . . .
C3 C -0.3139(8) 0.7510(5) 0.8298(6) 0.037(3) Uani 1 1 d . . . . .
H3A H -0.319063 0.718692 0.808797 0.044 Uiso 1 1 calc R U . . .
C4 C -0.3497(9) 0.7581(6) 0.8900(6) 0.048(4) Uani 1 1 d . . . . .
H4A H -0.381642 0.730782 0.908894 0.057 Uiso 1 1 calc R U . . .
C5 C -0.3410(9) 0.8039(6) 0.9241(6) 0.047(4) Uani 1 1 d . . . . .
H5A H -0.365442 0.807954 0.965981 0.057 Uiso 1 1 calc R U . . .
C6 C -0.2957(8) 0.8430(5) 0.8952(7) 0.043(3) Uani 1 1 d . . . . .
H6A H -0.287727 0.874261 0.918524 0.052 Uiso 1 1 calc R U . . .
C7 C 0.1249(9) 0.8108(7) 0.7463(8) 0.075(5) Uani 1 1 d . . . . .
H7A H 0.128460 0.821582 0.792403 0.113 Uiso 1 1 calc R U . . .
H7B H 0.182586 0.817957 0.726516 0.113 Uiso 1 1 calc R U . . .
H7C H 0.112297 0.774102 0.743788 0.113 Uiso 1 1 calc R U . . .
C8 C 0.0780(11) 0.8950(5) 0.7085(8) 0.068(5) Uani 1 1 d . . . . .
H8A H 0.089171 0.907657 0.753432 0.102 Uiso 1 1 calc R U . . .
H8B H 0.028676 0.914610 0.686807 0.102 Uiso 1 1 calc R U . . .
H8C H 0.132868 0.898900 0.684059 0.102 Uiso 1 1 calc R U . . .
C9 C 0.0412(9) 0.8208(5) 0.6398(6) 0.051(4) Uani 1 1 d . . . . .
H9A H 0.020169 0.785304 0.639014 0.076 Uiso 1 1 calc R U . . .
H9B H 0.099617 0.822928 0.619346 0.076 Uiso 1 1 calc R U . . .
H9C H -0.002977 0.842359 0.615543 0.076 Uiso 1 1 calc R U . . .
C10 C -0.2436(8) 0.9305(4) 0.8162(6) 0.034(3) Uani 1 1 d . . . . .
C12 C -0.2083(10) 1.0140(6) 0.8585(8) 0.070(5) Uani 1 1 d . . . . .
H12A H -0.165244 1.037184 0.877696 0.084 Uiso 1 1 calc R U . . .
C13 C -0.2949(9) 1.0310(5) 0.8441(7) 0.058(4) Uani 1 1 d . . . . .
H13A H -0.311629 1.065181 0.853492 0.069 Uiso 1 1 calc R U . . .
C14 C -0.3561(9) 0.9978(5) 0.8161(7) 0.053(4) Uani 1 1 d . . . . .
H14A H -0.416402 1.009086 0.807406 0.064 Uiso 1 1 calc R U . . .
C15 C -0.3339(8) 0.9481(5) 0.7998(7) 0.044(3) Uani 1 1 d . . . . .
C16 C -0.4044(9) 0.9132(5) 0.7644(7) 0.051(4) Uani 1 1 d . . . . .
H16A H -0.377019 0.878553 0.760141 0.061 Uiso 1 1 calc R U . . .
C17 C -0.4282(9) 0.9335(5) 0.6950(7) 0.066(5) Uani 1 1 d . . . . .
H17A H -0.372527 0.938555 0.671666 0.099 Uiso 1 1 calc R U . . .
H17B H -0.460091 0.966186 0.698010 0.099 Uiso 1 1 calc R U . . .
H17C H -0.467018 0.908842 0.671021 0.099 Uiso 1 1 calc R U . . .
C18 C -0.4888(9) 0.9081(6) 0.8053(10) 0.094(7) Uani 1 1 d . . . . .
H18A H -0.470152 0.899142 0.850599 0.140 Uiso 1 1 calc R U . . .
H18B H -0.528171 0.881254 0.786379 0.140 Uiso 1 1 calc R U . . .
H18C H -0.521568 0.940613 0.804776 0.140 Uiso 1 1 calc R U . . .
C11 C -0.1812(9) 0.9635(5) 0.8459(7) 0.052(4) Uani 1 1 d . . . . .
C19 C -0.0843(10) 0.9447(6) 0.8679(9) 0.071(5) Uani 1 1 d . . . . .
H19A H -0.068245 0.910345 0.850432 0.085 Uiso 1 1 calc R U . A 1
C20 C -0.012(2) 0.9930(13) 0.8471(16) 0.056(6) Uiso 0.52(3) 1 d . . P B 1
H20A H 0.049984 0.983430 0.859819 0.084 Uiso 0.52(3) 1 calc R U P B 1
H20B H -0.018016 0.998752 0.799592 0.084 Uiso 0.52(3) 1 calc R U P B 1
H20C H -0.028267 1.024410 0.870090 0.084 Uiso 0.52(3) 1 calc R U P B 1
C21 C -0.085(3) 0.9480(18) 0.957(2) 0.095(9) Uiso 0.52(3) 1 d . . P B 1
H21A H -0.026004 0.936741 0.975684 0.142 Uiso 0.52(3) 1 calc R U P B 1
H21B H -0.096174 0.983218 0.970160 0.142 Uiso 0.52(3) 1 calc R U P B 1
H21C H -0.132421 0.925678 0.972277 0.142 Uiso 0.52(3) 1 calc R U P B 1
C20A C -0.010(2) 0.9705(15) 0.8367(18) 0.056(6) Uiso 0.48(3) 1 d . . P B 2
H20D H -0.024276 0.973179 0.789318 0.084 Uiso 0.48(3) 1 calc R U P B 2
H20E H -0.002050 1.004781 0.855345 0.084 Uiso 0.48(3) 1 calc R U P B 2
H20F H 0.045726 0.950828 0.844342 0.084 Uiso 0.48(3) 1 calc R U P B 2
C21A C -0.065(3) 0.941(2) 0.934(2) 0.095(9) Uiso 0.48(3) 1 d . . P B 2
H21D H -0.114235 0.923638 0.954971 0.142 Uiso 0.48(3) 1 calc R U P B 2
H21E H -0.008695 0.921269 0.941681 0.142 Uiso 0.48(3) 1 calc R U P B 2
H21F H -0.056471 0.975221 0.952684 0.142 Uiso 0.48(3) 1 calc R U P B 2
C22 C -0.2531(7) 0.7437(4) 0.6969(5) 0.026(3) Uani 1 1 d . . . . .
C23 C -0.3287(8) 0.7456(4) 0.6545(5) 0.026(3) Uani 1 1 d . . . . .
C24 C -0.3448(9) 0.7037(5) 0.6147(6) 0.043(3) Uani 1 1 d . . . . .
H24A H -0.396139 0.704735 0.584859 0.051 Uiso 1 1 calc R U . . .
C25 C -0.2916(9) 0.6599(5) 0.6149(6) 0.044(4) Uani 1 1 d . . . . .
H25A H -0.304978 0.631827 0.586620 0.053 Uiso 1 1 calc R U . . .
C26 C -0.2178(8) 0.6602(5) 0.6592(6) 0.037(3) Uani 1 1 d . . . . .
H26A H -0.181339 0.630279 0.661306 0.045 Uiso 1 1 calc R U . . .
C27 C -0.1926(8) 0.6996(4) 0.7002(6) 0.031(3) Uani 1 1 d . . . . .
C28 C -0.1167(10) 0.6971(5) 0.7487(6) 0.049(4) Uani 1 1 d . . . . .
H28A H -0.109478 0.731284 0.770306 0.058 Uiso 1 1 calc R U . . .
C29 C -0.0300(9) 0.6841(6) 0.7165(7) 0.060(4) Uani 1 1 d . . . . .
H29A H -0.019502 0.708885 0.681727 0.091 Uiso 1 1 calc R U . . .
H29B H -0.034792 0.649717 0.697523 0.091 Uiso 1 1 calc R U . . .
H29C H 0.020525 0.685093 0.749377 0.091 Uiso 1 1 calc R U . . .
C30 C -0.1320(9) 0.6575(5) 0.8011(6) 0.053(4) Uani 1 1 d . . . . .
H30A H -0.191871 0.662440 0.818477 0.079 Uiso 1 1 calc R U . . .
H30B H -0.085548 0.661048 0.836731 0.079 Uiso 1 1 calc R U . . .
H30C H -0.128386 0.623229 0.781932 0.079 Uiso 1 1 calc R U . . .
C31 C -0.3941(8) 0.7889(5) 0.6503(6) 0.045(3) Uani 1 1 d . . . . .
H31A H -0.366632 0.816959 0.677893 0.054 Uiso 1 1 calc R U . . .
C32 C -0.4088(11) 0.8106(6) 0.5808(7) 0.078(5) Uani 1 1 d . . . . .
H32A H -0.350290 0.814183 0.560679 0.117 Uiso 1 1 calc R U . . .
H32B H -0.437832 0.844177 0.582968 0.117 Uiso 1 1 calc R U . . .
H32C H -0.447517 0.787455 0.554199 0.117 Uiso 1 1 calc R U . . .
C33 C -0.4852(9) 0.7762(6) 0.6795(7) 0.066(5) Uani 1 1 d . . . . .
H33A H -0.474528 0.759693 0.722371 0.099 Uiso 1 1 calc R U . . .
H33B H -0.519524 0.752980 0.649899 0.099 Uiso 1 1 calc R U . . .
H33C H -0.519732 0.807701 0.684892 0.099 Uiso 1 1 calc R U . . .
C34 C 0.1708(7) 0.8749(4) 0.5121(5) 0.025(3) Uani 1 1 d . . . . .
C35 C 0.2294(7) 0.8339(4) 0.5337(5) 0.026(3) Uani 1 1 d . . . . .
C36 C 0.2979(8) 0.8424(5) 0.5831(6) 0.037(3) Uani 1 1 d . . . . .
H36A H 0.336610 0.815358 0.597807 0.044 Uiso 1 1 calc R U . . .
C37 C 0.3077(9) 0.8923(5) 0.6104(6) 0.044(4) Uani 1 1 d . . . . .
H37A H 0.353230 0.897642 0.644185 0.053 Uiso 1 1 calc R U . . .
C38 C 0.2548(9) 0.9331(5) 0.5903(6) 0.045(4) Uani 1 1 d . . . . .
H38A H 0.263114 0.966091 0.609089 0.053 Uiso 1 1 calc R U . . .
C39 C 0.1877(8) 0.9235(4) 0.5406(6) 0.036(3) Uani 1 1 d . . . . .
H39A H 0.151380 0.951383 0.525195 0.043 Uiso 1 1 calc R U . . .
C43 C 0.0652(8) 0.9039(4) 0.4251(5) 0.025(3) Uani 1 1 d . . . . .
C44 C -0.0261(8) 0.9178(4) 0.4339(5) 0.025(3) Uani 1 1 d . . . . .
C45 C -0.0686(8) 0.9522(4) 0.3887(6) 0.038(3) Uani 1 1 d . . . . .
H45A H -0.129719 0.961681 0.393881 0.046 Uiso 1 1 calc R U . . .
C46 C -0.0220(9) 0.9728(4) 0.3359(6) 0.039(3) Uani 1 1 d . . . . .
H46A H -0.051901 0.994707 0.304635 0.047 Uiso 1 1 calc R U . . .
C47 C 0.0670(10) 0.9604(4) 0.3309(6) 0.043(4) Uani 1 1 d . . . . .
H47A H 0.099537 0.975261 0.296686 0.051 Uiso 1 1 calc R U . . .
C48 C 0.1126(8) 0.9261(4) 0.3753(5) 0.034(3) Uani 1 1 d . . . . .
C49 C 0.2111(8) 0.9158(4) 0.3642(5) 0.035(3) Uani 1 1 d . . . . .
H49A H 0.233964 0.893517 0.401226 0.042 Uiso 1 1 calc R U . . .
C50 C 0.2687(10) 0.9632(5) 0.3668(8) 0.072(5) Uani 1 1 d . . . . .
H50A H 0.255044 0.983357 0.405600 0.108 Uiso 1 1 calc R U . . .
H50B H 0.255874 0.983598 0.327132 0.108 Uiso 1 1 calc R U . . .
H50C H 0.332702 0.953503 0.369395 0.108 Uiso 1 1 calc R U . . .
C51 C 0.2215(10) 0.8844(5) 0.2998(6) 0.056(4) Uani 1 1 d . . . . .
H51A H 0.284561 0.873638 0.296974 0.084 Uiso 1 1 calc R U . . .
H51B H 0.204038 0.905734 0.261687 0.084 Uiso 1 1 calc R U . . .
H51C H 0.182384 0.854239 0.300200 0.084 Uiso 1 1 calc R U . . .
C52 C -0.0764(7) 0.9003(4) 0.4920(5) 0.027(3) Uani 1 1 d . . . . .
H52A H -0.051697 0.866046 0.505306 0.033 Uiso 1 1 calc R U . . .
C53 C -0.0609(9) 0.9357(5) 0.5501(6) 0.046(3) Uani 1 1 d . . . . .
H53A H 0.003830 0.937089 0.562527 0.069 Uiso 1 1 calc R U . . .
H53B H -0.093992 0.922952 0.587265 0.069 Uiso 1 1 calc R U . . .
H53C H -0.082535 0.970019 0.538271 0.069 Uiso 1 1 calc R U . . .
C54 C -0.1787(8) 0.8941(5) 0.4789(7) 0.049(4) Uani 1 1 d . . . . .
H54A H -0.190211 0.871656 0.440911 0.074 Uiso 1 1 calc R U . . .
H54B H -0.206033 0.927586 0.469889 0.074 Uiso 1 1 calc R U . . .
H54C H -0.205189 0.878993 0.517550 0.074 Uiso 1 1 calc R U . . .
C55 C 0.2885(8) 0.7499(4) 0.5048(5) 0.029(3) Uani 1 1 d . . . . .
C56 C 0.3550(8) 0.7491(5) 0.4586(6) 0.036(3) Uani 1 1 d . . . . .
C57 C 0.4204(8) 0.7119(5) 0.4619(7) 0.049(4) Uani 1 1 d . . . . .
H57A H 0.466219 0.712274 0.430933 0.058 Uiso 1 1 calc R U . . .
C58 C 0.4213(9) 0.6742(5) 0.5090(7) 0.046(4) Uani 1 1 d . . . . .
H58A H 0.465598 0.647925 0.509320 0.055 Uiso 1 1 calc R U . . .
C59 C 0.3572(9) 0.6751(5) 0.5553(6) 0.040(3) Uani 1 1 d . . . . .
H59A H 0.359880 0.650060 0.589123 0.048 Uiso 1 1 calc R U . . .
C60 C 0.2889(8) 0.7110(5) 0.5547(6) 0.036(3) Uani 1 1 d . . . . .
C61 C 0.2198(9) 0.7096(5) 0.6062(7) 0.050(4) Uani 1 1 d . . . . .
H61A H 0.180750 0.740586 0.600435 0.060 Uiso 1 1 calc R U . . .
C62 C 0.2577(11) 0.7090(7) 0.6759(7) 0.079(5) Uani 1 1 d . . . . .
H62A H 0.296319 0.738986 0.683732 0.119 Uiso 1 1 calc R U . . .
H62B H 0.293555 0.677872 0.683539 0.119 Uiso 1 1 calc R U . . .
H62C H 0.208042 0.709659 0.705942 0.119 Uiso 1 1 calc R U . . .
C63 C 0.1606(9) 0.6630(6) 0.5935(8) 0.071(5) Uani 1 1 d . . . . .
H63A H 0.108194 0.664656 0.620974 0.106 Uiso 1 1 calc R U . . .
H63B H 0.195524 0.632008 0.604317 0.106 Uiso 1 1 calc R U . . .
H63C H 0.139982 0.662087 0.547141 0.106 Uiso 1 1 calc R U . . .
C64 C 0.3572(9) 0.7888(6) 0.4051(6) 0.052(4) Uani 1 1 d . . . . .
H64A H 0.294658 0.803073 0.399959 0.063 Uiso 1 1 calc R U . . .
C65 C 0.4201(10) 0.8342(6) 0.4242(8) 0.072(5) Uani 1 1 d . . . . .
H65A H 0.407194 0.862847 0.394217 0.108 Uiso 1 1 calc R U . . .
H65B H 0.483322 0.823759 0.421275 0.108 Uiso 1 1 calc R U . . .
H65C H 0.409613 0.844882 0.469318 0.108 Uiso 1 1 calc R U . . .
C66 C 0.3782(11) 0.7670(6) 0.3396(7) 0.076(5) Uani 1 1 d . . . . .
H66A H 0.336141 0.739096 0.328419 0.114 Uiso 1 1 calc R U . . .
H66B H 0.440306 0.753963 0.341461 0.114 Uiso 1 1 calc R U . . .
H66C H 0.371908 0.793784 0.306078 0.114 Uiso 1 1 calc R U . . .
Pb2 Pb 0.10730(3) 0.78606(2) 0.42640(2) 0.03017(14) Uani 1 1 d . . . . .
O2 O -0.0027(14) 0.7620(8) 0.5073(10) 0.032(3) Uiso 0.52(3) 1 d . . P B 1
O2A O 0.0142(15) 0.7502(9) 0.5019(11) 0.032(3) Uiso 0.48(3) 1 d . . P B 2
N6 N -0.0762(7) 0.7335(4) 0.4886(6) 0.054(3) Uani 1 1 d . . . . .
C40 C -0.151(3) 0.7599(16) 0.5242(19) 0.070(7) Uiso 0.52(3) 1 d . . P B 1
H40A H -0.208420 0.742254 0.514194 0.104 Uiso 0.52(3) 1 calc R U P B 1
H40B H -0.136851 0.758841 0.571632 0.104 Uiso 0.52(3) 1 calc R U P B 1
H40C H -0.155922 0.795477 0.509651 0.104 Uiso 0.52(3) 1 calc R U P B 1
C41 C -0.079(2) 0.6831(12) 0.5223(18) 0.057(6) Uiso 0.52(3) 1 d . . P B 1
H41A H -0.133259 0.664437 0.506764 0.086 Uiso 0.52(3) 1 calc R U P B 1
H41B H -0.025102 0.663281 0.512444 0.086 Uiso 0.52(3) 1 calc R U P B 1
H41C H -0.080298 0.688347 0.569833 0.086 Uiso 0.52(3) 1 calc R U P B 1
C42 C -0.103(2) 0.7347(14) 0.4229(15) 0.059(6) Uiso 0.52(3) 1 d . . P B 1
H42A H -0.156098 0.712916 0.415145 0.089 Uiso 0.52(3) 1 calc R U P B 1
H42B H -0.117921 0.769893 0.409993 0.089 Uiso 0.52(3) 1 calc R U P B 1
H42C H -0.053533 0.722255 0.396847 0.089 Uiso 0.52(3) 1 calc R U P B 1
C40A C -0.141(3) 0.7510(18) 0.545(2) 0.070(7) Uiso 0.48(3) 1 d . . P B 2
H40D H -0.202177 0.738895 0.534005 0.104 Uiso 0.48(3) 1 calc R U P B 2
H40E H -0.118622 0.736457 0.586761 0.104 Uiso 0.48(3) 1 calc R U P B 2
H40F H -0.140519 0.788340 0.547619 0.104 Uiso 0.48(3) 1 calc R U P B 2
C41A C -0.065(2) 0.6794(12) 0.491(2) 0.057(6) Uiso 0.48(3) 1 d . . P B 2
H41D H -0.124324 0.662962 0.482752 0.086 Uiso 0.48(3) 1 calc R U P B 2
H41E H -0.023931 0.668594 0.457947 0.086 Uiso 0.48(3) 1 calc R U P B 2
H41F H -0.040754 0.669480 0.534886 0.086 Uiso 0.48(3) 1 calc R U P B 2
C42A C -0.122(2) 0.7605(15) 0.4348(17) 0.059(6) Uiso 0.48(3) 1 d . . P B 2
H42D H -0.183522 0.747338 0.428081 0.089 Uiso 0.48(3) 1 calc R U P B 2
H42E H -0.123838 0.797007 0.445032 0.089 Uiso 0.48(3) 1 calc R U P B 2
H42F H -0.088919 0.755318 0.394749 0.089 Uiso 0.48(3) 1 calc R U P B 2

loop_
_atom_site_aniso_label
_atom_site_aniso_U_11
_atom_site_aniso_U_22
_atom_site_aniso_U_33
_atom_site_aniso_U_23
_atom_site_aniso_U_13
_atom_site_aniso_U_12
Pb1 0.0374(3) 0.0284(3) 0.0340(3) 0.0055(2) 0.0031(2) -0.0035(2)
O1 0.035(5) 0.042(5) 0.037(5) -0.002(4) 0.012(4) 0.001(4)
N1 0.035(6) 0.025(5) 0.040(6) -0.012(5) 0.007(5) -0.004(5)
N2 0.040(6) 0.025(5) 0.028(5) 0.004(5) -0.005(5) -0.007(5)
N3 0.027(6) 0.043(6) 0.037(6) 0.000(5) 0.002(5) -0.002(5)
N4 0.027(5) 0.025(5) 0.029(5) -0.002(4) -0.003(4) 0.002(4)
N5 0.033(6) 0.017(5) 0.047(6) -0.004(5) -0.003(5) 0.004(5)
C1 0.032(7) 0.023(6) 0.032(7) -0.010(6) -0.004(6) -0.001(5)
C2 0.029(7) 0.043(8) 0.024(6) -0.001(6) 0.002(5) -0.002(6)
C3 0.032(7) 0.049(8) 0.029(7) 0.016(6) 0.000(6) -0.008(6)
C4 0.043(9) 0.077(11) 0.025(7) 0.015(7) 0.016(6) -0.004(8)
C5 0.047(9) 0.065(10) 0.031(8) 0.001(7) 0.012(7) 0.006(8)
C6 0.039(8) 0.044(8) 0.047(9) -0.002(7) 0.002(7) -0.007(7)
C7 0.034(9) 0.102(14) 0.091(13) 0.020(11) 0.014(9) 0.010(9)
C8 0.090(13) 0.041(9) 0.074(12) -0.009(8) 0.012(10) -0.021(9)
C9 0.050(9) 0.056(9) 0.048(9) -0.002(7) 0.019(7) 0.002(7)
C10 0.038(8) 0.025(7) 0.039(7) -0.004(6) 0.005(6) 0.002(6)
C12 0.063(11) 0.045(10) 0.100(14) -0.024(9) -0.016(10) 0.006(8)
C13 0.054(10) 0.034(8) 0.082(12) -0.024(8) -0.023(9) 0.012(7)
C14 0.038(8) 0.034(8) 0.085(11) -0.004(8) -0.007(8) 0.014(7)
C15 0.031(8) 0.044(8) 0.056(9) 0.004(7) -0.008(7) -0.001(7)
C16 0.040(9) 0.036(8) 0.077(11) -0.003(8) 0.004(8) 0.007(7)
C17 0.060(10) 0.039(9) 0.096(13) 0.028(9) -0.030(9) -0.011(8)
C18 0.027(9) 0.076(12) 0.18(2) -0.027(13) -0.013(11) -0.009(8)
C11 0.052(9) 0.047(9) 0.056(10) -0.016(7) -0.003(8) 0.012(8)
C19 0.048(10) 0.046(10) 0.116(15) -0.042(10) -0.015(10) 0.001(8)
C22 0.032(7) 0.029(7) 0.018(6) 0.007(5) 0.001(5) -0.016(6)
C23 0.039(7) 0.022(6) 0.016(6) 0.006(5) 0.000(5) -0.006(6)
C24 0.050(9) 0.039(8) 0.038(8) -0.001(6) -0.003(7) 0.002(7)
C25 0.056(9) 0.042(8) 0.034(8) -0.005(6) -0.007(7) -0.021(7)
C26 0.042(8) 0.030(7) 0.041(8) 0.001(6) 0.011(7) -0.002(6)
C27 0.039(8) 0.026(7) 0.028(7) 0.007(5) -0.005(6) -0.006(6)
C28 0.073(11) 0.034(8) 0.039(8) 0.018(6) -0.001(8) 0.015(7)
C29 0.052(10) 0.064(10) 0.064(11) 0.028(9) -0.006(8) 0.000(8)
C30 0.068(10) 0.048(9) 0.042(8) 0.006(7) 0.006(7) 0.022(8)
C31 0.038(8) 0.056(9) 0.041(8) 0.012(7) -0.011(6) -0.004(7)
C32 0.097(14) 0.087(13) 0.049(10) 0.019(9) -0.005(10) 0.007(11)
C33 0.060(11) 0.069(12) 0.070(11) -0.008(9) 0.001(9) 0.011(9)
C34 0.023(6) 0.029(7) 0.022(6) -0.002(5) 0.009(5) -0.006(5)
C35 0.029(7) 0.030(7) 0.020(6) 0.003(5) 0.016(5) -0.007(6)
C36 0.032(7) 0.033(7) 0.044(8) 0.007(6) -0.008(6) 0.009(6)
C37 0.053(9) 0.036(8) 0.041(8) -0.005(6) -0.014(7) -0.014(7)
C38 0.060(9) 0.025(7) 0.047(8) -0.015(6) -0.017(7) -0.008(7)
C39 0.036(7) 0.019(6) 0.054(8) 0.001(6) 0.003(6) -0.001(6)
C43 0.030(7) 0.008(5) 0.036(7) -0.001(5) -0.014(6) -0.003(5)
C44 0.041(8) 0.012(6) 0.019(6) -0.001(5) -0.009(5) 0.003(5)
C45 0.037(8) 0.035(7) 0.041(8) -0.014(6) -0.010(6) 0.008(6)
C46 0.058(10) 0.019(7) 0.039(8) -0.002(6) -0.005(7) 0.020(6)
C47 0.077(11) 0.020(7) 0.031(7) -0.006(6) 0.000(7) -0.010(7)
C48 0.048(8) 0.030(7) 0.024(7) 0.000(6) -0.014(6) 0.004(6)
C49 0.055(9) 0.029(7) 0.021(6) 0.006(5) 0.003(6) -0.002(6)
C50 0.065(11) 0.049(10) 0.101(14) 0.014(9) -0.005(10) -0.014(9)
C51 0.064(10) 0.056(9) 0.050(9) 0.016(8) 0.018(8) 0.012(8)
C52 0.027(7) 0.019(6) 0.036(7) -0.001(5) 0.002(5) 0.007(5)
C53 0.063(9) 0.036(8) 0.039(8) 0.005(7) 0.012(7) 0.008(7)
C54 0.049(9) 0.050(9) 0.049(9) 0.016(7) 0.005(7) 0.004(7)
C55 0.037(7) 0.028(7) 0.021(6) -0.003(5) -0.004(6) 0.002(6)
C56 0.033(8) 0.032(7) 0.043(8) -0.007(6) -0.001(6) -0.003(6)
C57 0.030(8) 0.064(10) 0.053(9) 0.002(8) 0.010(6) 0.013(8)
C58 0.053(9) 0.039(8) 0.048(9) 0.003(7) 0.009(7) 0.011(7)
C59 0.054(9) 0.027(7) 0.040(8) 0.011(6) 0.002(7) 0.006(7)
C60 0.044(8) 0.030(7) 0.035(7) 0.010(6) 0.005(6) 0.009(7)
C61 0.044(9) 0.042(8) 0.065(10) 0.019(8) 0.020(7) 0.008(7)
C62 0.079(12) 0.107(14) 0.054(10) 0.029(10) 0.031(9) 0.029(11)
C63 0.045(10) 0.076(12) 0.093(13) 0.028(10) 0.021(9) 0.015(9)
C64 0.040(8) 0.078(11) 0.038(8) 0.011(8) 0.000(7) 0.020(8)
C65 0.061(11) 0.075(12) 0.080(13) 0.014(10) 0.013(9) -0.002(9)
C66 0.093(13) 0.095(13) 0.041(9) 0.023(9) 0.011(9) 0.010(11)
Pb2 0.0356(3) 0.0225(2) 0.0321(3) -0.0029(2) -0.0025(2) 0.0006(2)
N6 0.039(7) 0.050(7) 0.072(9) 0.009(7) -0.018(6) -0.010(6)

loop_
_atom_type_symbol
_atom_type_description
_atom_type_scat_dispersion_real
_atom_type_scat_dispersion_imag
_atom_type_scat_source
C C 0.0033 0.0016 'International Tables Vol C Tables 4.2.6.8 and 6.1.1.4'
H H 0.0000 0.0000 'International Tables Vol C Tables 4.2.6.8 and 6.1.1.4'
N N 0.0061 0.0033 'International Tables Vol C Tables 4.2.6.8 and 6.1.1.4'
O O 0.0106 0.0060 'International Tables Vol C Tables 4.2.6.8 and 6.1.1.4'
Pb Pb -3.3944 10.1111 'International Tables Vol C Tables 4.2.6.8 and 6.1.1.4'

loop_
_geom_angle_atom_site_label_1
_geom_angle_atom_site_label_2
_geom_angle_atom_site_label_3
_geom_angle
N1 Pb1 N2 75.6(3)
N1 Pb1 O1 94.6(3)
N2 Pb1 O1 90.6(3)
N3 O1 Pb1 124.1(6)
C1 N1 C10 119.6(10)
C1 N1 Pb1 114.7(7)
C10 N1 Pb1 120.6(8)
C2 N2 C22 119.9(9)
C2 N2 Pb1 115.0(7)
C22 N2 Pb1 123.5(7)
O1 N3 C7 107.8(10)
O1 N3 C8 111.5(10)
C7 N3 C8 108.5(11)
O1 N3 C9 111.5(9)
C7 N3 C9 110.5(11)
C8 N3 C9 107.1(10)
C34 N4 C43 121.5(9)
C34 N4 Pb2 113.4(7)
C43 N4 Pb2 120.0(6)
C35 N5 C55 120.2(9)
C35 N5 Pb2 115.0(7)
C55 N5 Pb2 122.7(7)
N1 C1 C6 124.1(10)
N1 C1 C2 118.1(11)
C6 C1 C2 117.8(11)
C3 C2 N2 124.5(11)
C3 C2 C1 119.0(11)
N2 C2 C1 116.6(11)
C4 C3 C2 120.5(13)
C3 C4 C5 122.3(13)
C6 C5 C4 117.7(13)
C5 C6 C1 122.7(12)
C11 C10 C15 119.7(11)
C11 C10 N1 121.7(11)
C15 C10 N1 118.6(10)
C13 C12 C11 122.3(14)
C14 C13 C12 118.5(12)
C13 C14 C15 122.7(12)
C14 C15 C10 118.2(12)
C14 C15 C16 120.4(11)
C10 C15 C16 121.4(11)
C17 C16 C15 110.3(11)
C17 C16 C18 111.9(12)
C15 C16 C18 110.3(12)
C10 C11 C12 118.4(13)
C10 C11 C19 120.9(11)
C12 C11 C19 120.6(13)
C21A C19 C20A 109(3)
C21A C19 C11 117(3)
C20A C19 C11 115.3(19)
C11 C19 C20 105.5(15)
C11 C19 C21 103.0(17)
C20 C19 C21 104.1(19)
C23 C22 N2 118.4(10)
C23 C22 C27 122.2(10)
N2 C22 C27 119.4(9)
C24 C23 C22 116.8(11)
C24 C23 C31 118.5(11)
C22 C23 C31 124.6(11)
C23 C24 C25 124.9(12)
C26 C25 C24 115.4(12)
C27 C26 C25 125.8(12)
C26 C27 C22 114.8(10)
C26 C27 C28 123.9(11)
C22 C27 C28 121.0(11)
C27 C28 C29 110.9(12)
C27 C28 C30 111.8(12)
C29 C28 C30 108.1(11)
C23 C31 C32 113.5(12)
C23 C31 C33 113.2(11)
C32 C31 C33 110.5(11)
N4 C34 C39 124.5(10)
N4 C34 C35 118.5(10)
C39 C34 C35 117.0(10)
N5 C35 C36 123.1(11)
N5 C35 C34 116.6(10)
C36 C35 C34 120.3(10)
C35 C36 C37 118.6(11)
C38 C37 C36 123.4(11)
C37 C38 C39 116.6(11)
C38 C39 C34 124.0(11)
C48 C43 N4 120.9(11)
C48 C43 C44 120.2(10)
N4 C43 C44 118.7(10)
C45 C44 C43 118.4(11)
C45 C44 C52 119.2(10)
C43 C44 C52 122.2(9)
C46 C45 C44 121.5(11)
C47 C46 C45 118.3(11)
C46 C47 C48 122.1(13)
C43 C48 C47 119.2(12)
C43 C48 C49 124.1(10)
C47 C48 C49 116.6(12)
C50 C49 C48 113.4(11)
C50 C49 C51 112.6(12)
C48 C49 C51 110.8(10)
C44 C52 C53 111.6(9)
C44 C52 C54 114.7(9)
C53 C52 C54 108.2(10)
C56 C55 N5 120.8(10)
C56 C55 C60 119.2(11)
N5 C55 C60 120.0(11)
C57 C56 C55 119.8(12)
C57 C56 C64 118.9(12)
C55 C56 C64 121.3(11)
C56 C57 C58 121.7(13)
C59 C58 C57 118.9(12)
C58 C59 C60 122.5(12)
C59 C60 C55 117.8(11)
C59 C60 C61 120.0(11)
C55 C60 C61 122.1(11)
C60 C61 C62 115.2(11)
C60 C61 C63 108.0(12)
C62 C61 C63 109.8(13)
C66 C64 C56 113.4(13)
C66 C64 C65 111.6(13)
C56 C64 C65 112.4(11)
N5 Pb2 N4 76.5(3)
N5 Pb2 O2A 89.6(6)
N4 Pb2 O2A 97.0(6)
N5 Pb2 O2 92.0(5)
N4 Pb2 O2 88.7(6)
N6 O2 Pb2 120.0(13)
N6 O2A Pb2 125.8(14)
O2 N6 C42 116.6(19)
O2A N6 C41A 101.3(18)
O2A N6 C42A 113.3(18)
C41A N6 C42A 124(2)
O2 N6 C41 113.4(16)
C42 N6 C41 117(2)
O2 N6 C40 102.1(19)
C42 N6 C40 106(2)
C41 N6 C40 98(2)
O2A N6 C40A 111.6(19)
C41A N6 C40A 109(2)
C42A N6 C40A 98(2)

loop_
_geom_bond_atom_site_label_1
_geom_bond_atom_site_label_2
_geom_bond_distance
Pb1 N1 2.207(9)
Pb1 N2 2.210(9)
Pb1 O1 2.379(8)
O1 N3 1.392(12)
N1 C1 1.380(14)
N1 C10 1.442(14)
N2 C2 1.388(14)
N2 C22 1.440(13)
N3 C7 1.474(16)
N3 C8 1.514(15)
N3 C9 1.520(15)
N4 C34 1.381(13)
N4 C43 1.402(13)
N4 Pb2 2.203(9)
N5 C35 1.385(13)
N5 C55 1.439(14)
N5 Pb2 2.183(9)
C1 C6 1.400(16)
C1 C2 1.437(15)
C2 C3 1.383(16)
C3 C4 1.373(16)
C4 C5 1.388(18)
C5 C6 1.373(17)
C10 C11 1.381(16)
C10 C15 1.439(16)
C12 C13 1.374(18)
C12 C11 1.410(18)
C13 C14 1.361(17)
C14 C15 1.385(17)
C15 C16 1.540(17)
C16 C17 1.536(18)
C16 C18 1.54(2)
C11 C19 1.562(18)
C19 C21A 1.37(5)
C19 C20A 1.46(4)
C19 C20 1.72(4)
C19 C21 1.81(5)
C22 C23 1.381(14)
C22 C27 1.462(15)
C23 C24 1.381(15)
C23 C31 1.489(16)
C24 C25 1.389(17)
C25 C26 1.382(16)
C26 C27 1.369(15)
C27 C28 1.462(16)
C28 C29 1.509(18)
C28 C30 1.514(17)
C31 C32 1.534(17)
C31 C33 1.538(18)
C34 C39 1.417(15)
C34 C35 1.435(15)
C35 C36 1.411(15)
C36 C37 1.425(16)
C37 C38 1.376(16)
C38 C39 1.407(15)
C43 C48 1.388(16)
C43 C44 1.420(15)
C44 C45 1.414(14)
C44 C52 1.502(15)
C45 C46 1.413(17)
C46 C47 1.366(17)
C47 C48 1.423(15)
C48 C49 1.511(16)
C49 C50 1.505(17)
C49 C51 1.563(16)
C52 C53 1.513(15)
C52 C54 1.533(15)
C55 C56 1.396(16)
C55 C60 1.440(15)
C56 C57 1.373(16)
C56 C64 1.507(17)
C57 C58 1.377(17)
C58 C59 1.373(17)
C59 C60 1.380(16)
C60 C61 1.501(17)
C61 C62 1.502(19)
C61 C63 1.517(18)
C64 C66 1.498(18)
C64 C65 1.550(19)
Pb2 O2A 2.31(2)
Pb2 O2 2.46(2)
O2 N6 1.36(2)
O2A N6 1.42(2)
N6 C42 1.38(3)
N6 C41A 1.43(3)
N6 C42A 1.44(3)
N6 C41 1.49(3)
N6 C40 1.52(4)
N6 C40A 1.59(5)
